data_7234175
loop_
_publ_author_name
'Jiang, Hao'
'Liu, Xiao-Jing'
'Jia, Ran-Rong'
'Xu, Tian-Hui'
'Xia, Min'

_publ_section_title
;
 Side chain effects on the solid-state emission behaviours and
 mechano-fluorochromic activities of 10H-phenothiazinylbenzo[d]imidazoles
;
_journal_issue 52
_journal_name_full 'RSC Advances'
_journal_page_first 30381
_journal_paper_doi 10.1039/C9RA05255K
_journal_volume 9
_journal_year 2019
_chemical_formula_moiety 'C32 H28 N4 S, C H Cl3'
_chemical_formula_sum 'C33 H29 Cl3 N4 S'
_chemical_formula_weight 620.01
_space_group_crystal_system monoclinic
_space_group_IT_number 14
_space_group_name_Hall '-P 2yn'
_space_group_name_H-M_alt 'P 1 21/n 1'
_symmetry_space_group_name_Hall '-P 2yn'
_symmetry_space_group_name_H-M 'P 1 21/n 1'
_atom_sites_solution_hydrogens geom
_atom_sites_solution_primary dual
_audit_creation_date 2019-05-17
_audit_creation_method
;
Olex2 1.2
(compiled 2018.05.29 svn.r3508 for OlexSys, GUI svn.r5506)
;
_audit_update_record
;
2019-06-03 deposited with the CCDC.    2019-09-08 downloaded from the CCDC.
;
_cell_angle_alpha 90
_cell_angle_beta 110.0060(10)
_cell_angle_gamma 90
_cell_formula_units_Z 4
_cell_length_a 13.5139(3)
_cell_length_b 15.4850(4)
_cell_length_c 15.7111(3)
_cell_measurement_reflns_used 9944
_cell_measurement_temperature 170(2)
_cell_measurement_theta_max 26.37
_cell_measurement_theta_min 2.45
_cell_volume 3089.35(12)
_computing_cell_refinement 'SAINT V8.38A (?, 2016)'
_computing_data_reduction 'SAINT V8.38A (?, 2016)'
_computing_molecular_graphics 'Olex2 (Dolomanov et al., 2009)'
_computing_publication_material 'Olex2 (Dolomanov et al., 2009)'
_computing_structure_refinement 'ShelXL (Sheldrick, 2015)'
_computing_structure_solution 'ShelXT (Sheldrick, 2015)'
_diffrn_ambient_temperature 169.97
_diffrn_measured_fraction_theta_full 0.995
_diffrn_measured_fraction_theta_max 0.992
_diffrn_measurement_device_type 'Bruker APEX-II CCD'
_diffrn_measurement_method '\f and \w scans'
_diffrn_radiation_type MoK\a
_diffrn_radiation_wavelength 0.71073
_diffrn_reflns_av_R_equivalents 0.0271
_diffrn_reflns_av_unetI/netI 0.0228
_diffrn_reflns_Laue_measured_fraction_full 0.995
_diffrn_reflns_Laue_measured_fraction_max 0.992
_diffrn_reflns_limit_h_max 16
_diffrn_reflns_limit_h_min -16
_diffrn_reflns_limit_k_max 19
_diffrn_reflns_limit_k_min -16
_diffrn_reflns_limit_l_max 19
_diffrn_reflns_limit_l_min -19
_diffrn_reflns_number 23686
_diffrn_reflns_point_group_measured_fraction_full 0.995
_diffrn_reflns_point_group_measured_fraction_max 0.992
_diffrn_reflns_theta_full 25.242
_diffrn_reflns_theta_max 26.386
_diffrn_reflns_theta_min 2.447
_diffrn_standards_number 0
_exptl_absorpt_coefficient_mu 0.394
_exptl_absorpt_correction_T_max 0.7454
_exptl_absorpt_correction_T_min 0.6888
_exptl_absorpt_correction_type multi-scan
_exptl_absorpt_process_details
;
SADABS-2016/2 (Bruker,2016/2) was used for absorption correction.
wR2(int) was 0.1363 before and 0.0425 after correction.
The Ratio of minimum to maximum transmission is 0.9241.
The \l/2 correction factor is Not present.
;
_exptl_crystal_colour yellow
_exptl_crystal_colour_primary yellow
_exptl_crystal_density_diffrn 1.333
_exptl_crystal_description block
_exptl_crystal_F_000 1288
_exptl_crystal_size_max 0.35
_exptl_crystal_size_mid 0.28
_exptl_crystal_size_min 0.23
_refine_diff_density_max 0.390
_refine_diff_density_min -0.464
_refine_diff_density_rms 0.044
_refine_ls_extinction_method none
_refine_ls_goodness_of_fit_ref 1.038
_refine_ls_hydrogen_treatment constr
_refine_ls_matrix_type full
_refine_ls_number_parameters 401
_refine_ls_number_reflns 6274
_refine_ls_number_restraints 3
_refine_ls_restrained_S_all 1.086
_refine_ls_R_factor_all 0.0527
_refine_ls_R_factor_gt 0.0441
_refine_ls_shift/su_max 0.001
_refine_ls_shift/su_mean 0.000
_refine_ls_structure_factor_coef Fsqd
_refine_ls_weighting_details 'w=1/[\s^2^(Fo^2^)+(0.0471P)^2^+2.0857P] where P=(Fo^2^+2Fc^2^)/3'
_refine_ls_weighting_scheme calc
_refine_ls_wR_factor_gt 0.1082
_refine_ls_wR_factor_ref 0.1151
_reflns_Friedel_coverage 0.000
_reflns_number_gt 5333
_reflns_number_total 6274
_reflns_threshold_expression 'I > 2\s(I)'
_cod_data_source_file c9ra05255k2.cif
_cod_data_source_block 190516_xm190515_2_0m
_cod_database_code 7234175
_shelx_shelxl_version_number 2016/6
_shelx_space_group_comment
;
The symmetry employed for this shelxl refinement is uniquely defined
by the following loop, which should always be used as a source of
symmetry information in preference to the above space-group names.
They are only intended as comments.
;
_shelx_estimated_absorpt_t_max 0.915
_shelx_estimated_absorpt_t_min 0.874
_olex2_refinement_description
;
1. Fixed Uiso
 At 1.2 times of:
  All C(H) groups, All C(H,H) groups
 At 1.5 times of:
  All C(H,H,H) groups
2. Restrained distances
 Cl2A-C32 \\sim Cl2-C32
 with sigma of 0.02
 Cl1A-C32 \\sim Cl1-C32
 with sigma of 0.02
 C32-Cl3A \\sim C32-Cl3
 with sigma of 0.02
3. Others
 Sof(H32A)=Sof(Cl1)=Sof(Cl2)=Sof(Cl3)=1-FVAR(1)
 Sof(H32)=Sof(Cl1A)=Sof(Cl2A)=Sof(Cl3A)=FVAR(1)
4.a Ternary CH refined with riding coordinates:
 C32(H32), C32(H32A)
4.b Secondary CH2 refined with riding coordinates:
 C20(H20A,H20B), C21(H21A,H21B)
4.c Aromatic/amide H refined with riding coordinates:
 C1(H1), C2(H2), C3(H3), C4(H4), C9(H9), C10(H10), C13(H13), C16(H16),
 C17(H17), C18(H18), C19(H19), C26(H26), C27(H27), C29(H29), C30(H30)
4.d Idealised Me refined as rotating group:
 C00V(H00A,H00B,H00C), C23(H23A,H23B,H23C), C24(H24A,H24B,H24C)
;
_olex2_submission_special_instructions 'No special instructions were received'

loop_
_space_group_symop_operation_xyz
'x, y, z'
'-x+1/2, y+1/2, -z+1/2'
'-x, -y, -z'
'x-1/2, -y-1/2, z-1/2'

loop_
_atom_site_label
_atom_site_type_symbol
_atom_site_fract_x
_atom_site_fract_y
_atom_site_fract_z
_atom_site_U_iso_or_equiv
_atom_site_adp_type
_atom_site_occupancy
_atom_site_site_symmetry_order
_atom_site_calc_flag
_atom_site_refinement_flags_posn
_atom_site_refinement_flags_occupancy
_atom_site_disorder_assembly
_atom_site_disorder_group
S1 S 0.15201(3) 0.67381(3) 0.40149(3) 0.03508(13) Uani 1 1 d . . . .
N1 N 0.30288(11) 0.34767(9) 0.44717(9) 0.0275(3) Uani 1 1 d . . . .
N2 N 0.39677(11) 0.33506(9) 0.35435(9) 0.0267(3) Uani 1 1 d . . . .
N3 N 0.34850(11) 0.75756(9) 0.40091(10) 0.0289(3) Uani 1 1 d . . . .
N4 N 0.61495(19) 0.42650(14) 0.03637(16) 0.0662(6) Uani 1 1 d . . . .
C00V C 0.47120(17) 0.82116(15) 0.14347(13) 0.0442(5) Uani 1 1 d . . . .
H00A H 0.465475 0.759044 0.130759 0.066 Uiso 1 1 calc GR . . .
H00B H 0.526478 0.845823 0.123631 0.066 Uiso 1 1 calc GR . . .
H00C H 0.403851 0.849174 0.110810 0.066 Uiso 1 1 calc GR . . .
C1 C 0.27291(14) 0.18835(12) 0.45939(12) 0.0317(4) Uani 1 1 d . . . .
H1 H 0.232732 0.193810 0.498288 0.038 Uiso 1 1 calc R . . .
C2 C 0.29245(15) 0.10874(12) 0.42982(13) 0.0376(4) Uani 1 1 d . . . .
H2 H 0.265699 0.058450 0.448992 0.045 Uiso 1 1 calc R . . .
C3 C 0.35112(16) 0.10029(13) 0.37190(14) 0.0399(4) Uani 1 1 d . . . .
H3 H 0.363073 0.044279 0.352716 0.048 Uiso 1 1 calc R . . .
C4 C 0.39207(15) 0.17129(12) 0.34195(13) 0.0349(4) Uani 1 1 d . . . .
H4 H 0.431271 0.165643 0.302279 0.042 Uiso 1 1 calc R . . .
C5 C 0.37273(13) 0.25118(11) 0.37303(11) 0.0270(3) Uani 1 1 d . . . .
C6 C 0.31393(12) 0.26096(11) 0.43046(11) 0.0263(3) Uani 1 1 d . . . .
C7 C 0.35155(12) 0.38998(11) 0.40030(11) 0.0255(3) Uani 1 1 d . . . .
C8 C 0.35505(13) 0.48435(11) 0.39740(11) 0.0264(3) Uani 1 1 d . . . .
C9 C 0.44174(13) 0.53166(11) 0.39414(11) 0.0283(3) Uani 1 1 d . . . .
H9 H 0.501725 0.502156 0.390350 0.034 Uiso 1 1 calc R . . .
C10 C 0.44120(13) 0.62106(11) 0.39638(11) 0.0288(4) Uani 1 1 d . . . .
H10 H 0.501641 0.651981 0.395706 0.035 Uiso 1 1 calc R . . .
C11 C 0.35326(13) 0.66653(11) 0.39960(11) 0.0266(3) Uani 1 1 d . . . .
C12 C 0.26632(13) 0.61869(11) 0.40217(11) 0.0284(4) Uani 1 1 d . . . .
C13 C 0.26831(13) 0.52955(11) 0.40301(11) 0.0287(4) Uani 1 1 d . . . .
H13 H 0.209635 0.498528 0.407484 0.034 Uiso 1 1 calc R . . .
C14 C 0.30698(14) 0.79446(11) 0.46424(11) 0.0300(4) Uani 1 1 d . . . .
C15 C 0.21613(15) 0.75863(11) 0.47364(12) 0.0325(4) Uani 1 1 d . . . .
C16 C 0.17415(18) 0.79100(14) 0.53626(14) 0.0440(5) Uani 1 1 d . . . .
H16 H 0.114155 0.764312 0.543356 0.053 Uiso 1 1 calc R . . .
C17 C 0.2193(2) 0.86189(15) 0.58829(15) 0.0547(6) Uani 1 1 d . . . .
H17 H 0.189659 0.885198 0.630088 0.066 Uiso 1 1 calc R . . .
C18 C 0.3079(2) 0.89843(15) 0.57891(14) 0.0516(5) Uani 1 1 d . . . .
H18 H 0.338911 0.947377 0.614481 0.062 Uiso 1 1 calc R . . .
C19 C 0.35259(17) 0.86516(12) 0.51854(13) 0.0386(4) Uani 1 1 d . . . .
H19 H 0.414606 0.890638 0.514132 0.046 Uiso 1 1 calc R . . .
C20 C 0.42691(14) 0.80687(12) 0.37515(12) 0.0309(4) Uani 1 1 d . . . .
H20A H 0.498497 0.789075 0.413954 0.037 Uiso 1 1 calc R . . .
H20B H 0.418911 0.869132 0.385586 0.037 Uiso 1 1 calc R . . .
C21 C 0.41462(15) 0.79255(13) 0.27550(12) 0.0347(4) Uani 1 1 d . . . .
H21A H 0.344680 0.814436 0.237308 0.042 Uiso 1 1 calc R . . .
H21B H 0.415817 0.729655 0.264580 0.042 Uiso 1 1 calc R . . .
C22 C 0.49884(14) 0.83579(14) 0.24471(12) 0.0374(4) Uani 1 1 d . . . .
C23 C 0.6052(2) 0.7961(4) 0.2918(2) 0.142(2) Uani 1 1 d . . . .
H23A H 0.628068 0.809353 0.356643 0.213 Uiso 1 1 calc GR . . .
H23B H 0.656225 0.819725 0.266171 0.213 Uiso 1 1 calc GR . . .
H23C H 0.600723 0.733341 0.283218 0.213 Uiso 1 1 calc GR . . .
C24 C 0.5006(3) 0.9322(2) 0.2621(2) 0.0997(14) Uani 1 1 d . . . .
H24A H 0.428804 0.955131 0.237223 0.150 Uiso 1 1 calc GR . . .
H24B H 0.545204 0.960692 0.232818 0.150 Uiso 1 1 calc GR . . .
H24C H 0.528811 0.942965 0.327466 0.150 Uiso 1 1 calc GR . . .
C25 C 0.44421(13) 0.35649(11) 0.28867(11) 0.0262(3) Uani 1 1 d . . . .
C26 C 0.54307(14) 0.32380(12) 0.29865(13) 0.0329(4) Uani 1 1 d . . . .
H26 H 0.579840 0.289450 0.349804 0.039 Uiso 1 1 calc R . . .
C27 C 0.58762(15) 0.34168(12) 0.23340(14) 0.0366(4) Uani 1 1 d . . . .
H27 H 0.654996 0.319161 0.239147 0.044 Uiso 1 1 calc R . . .
C28 C 0.53360(15) 0.39255(11) 0.15964(12) 0.0333(4) Uani 1 1 d . . . .
C29 C 0.43502(15) 0.42636(12) 0.15014(12) 0.0336(4) Uani 1 1 d . . . .
H29 H 0.398977 0.461949 0.099819 0.040 Uiso 1 1 calc R . . .
C30 C 0.39022(14) 0.40741(12) 0.21500(11) 0.0301(4) Uani 1 1 d . . . .
H30 H 0.322495 0.429310 0.208993 0.036 Uiso 1 1 calc R . . .
C31 C 0.57937(18) 0.41134(13) 0.09088(15) 0.0454(5) Uani 1 1 d . . . .
C32 C 0.7844(3) 0.57792(16) 0.39803(18) 0.0677(8) Uani 1 1 d D . . .
H32 H 0.768901 0.596448 0.453119 0.081 Uiso 0.487(3) 1 calc R P A 1
H32A H 0.756042 0.606913 0.441704 0.081 Uiso 0.513(3) 1 calc R P A 2
Cl1A Cl 0.8173(2) 0.46970(14) 0.41217(15) 0.0827(9) Uani 0.487(3) 1 d D P A 1
Cl2A Cl 0.64836(15) 0.57182(13) 0.29817(11) 0.0578(5) Uani 0.487(3) 1 d D P A 1
Cl3A Cl 0.8532(3) 0.6664(3) 0.3679(3) 0.0604(7) Uani 0.487(3) 1 d D P A 1
Cl1 Cl 0.9007(2) 0.50591(12) 0.45698(14) 0.0850(9) Uani 0.513(3) 1 d D P A 2
Cl2 Cl 0.6975(3) 0.5336(2) 0.32015(16) 0.0957(9) Uani 0.513(3) 1 d D P A 2
Cl3 Cl 0.8593(4) 0.6426(3) 0.3633(4) 0.0980(15) Uani 0.513(3) 1 d D P A 2

loop_
_atom_site_aniso_label
_atom_site_aniso_U_11
_atom_site_aniso_U_22
_atom_site_aniso_U_33
_atom_site_aniso_U_23
_atom_site_aniso_U_13
_atom_site_aniso_U_12
S1 0.0282(2) 0.0345(3) 0.0463(3) 0.00157(19) 0.01767(19) 0.00315(18)
N1 0.0278(7) 0.0304(8) 0.0274(7) -0.0017(6) 0.0134(6) -0.0040(6)
N2 0.0310(7) 0.0258(7) 0.0280(7) 0.0022(5) 0.0162(6) 0.0004(6)
N3 0.0339(7) 0.0257(7) 0.0311(7) 0.0017(6) 0.0162(6) -0.0015(6)
N4 0.0932(16) 0.0575(13) 0.0797(15) 0.0185(11) 0.0705(14) 0.0190(11)
C00V 0.0452(11) 0.0558(13) 0.0388(10) 0.0017(9) 0.0238(9) -0.0062(9)
C1 0.0315(9) 0.0346(10) 0.0317(9) 0.0028(7) 0.0143(7) -0.0059(7)
C2 0.0411(10) 0.0310(10) 0.0435(10) 0.0045(8) 0.0180(8) -0.0075(8)
C3 0.0494(11) 0.0272(9) 0.0472(11) -0.0008(8) 0.0220(9) -0.0006(8)
C4 0.0421(10) 0.0313(9) 0.0374(9) 0.0011(7) 0.0214(8) 0.0026(8)
C5 0.0276(8) 0.0279(9) 0.0264(8) 0.0036(6) 0.0105(7) -0.0004(6)
C6 0.0249(8) 0.0293(9) 0.0251(8) 0.0007(6) 0.0089(6) -0.0018(6)
C7 0.0239(7) 0.0297(9) 0.0244(8) -0.0016(6) 0.0103(6) -0.0015(6)
C8 0.0284(8) 0.0277(9) 0.0258(8) -0.0004(6) 0.0128(6) -0.0017(7)
C9 0.0267(8) 0.0310(9) 0.0307(8) -0.0006(7) 0.0143(7) 0.0003(7)
C10 0.0263(8) 0.0316(9) 0.0317(8) 0.0007(7) 0.0141(7) -0.0046(7)
C11 0.0307(8) 0.0262(8) 0.0247(8) 0.0010(6) 0.0116(7) -0.0018(7)
C12 0.0267(8) 0.0315(9) 0.0304(8) 0.0002(7) 0.0141(7) 0.0007(7)
C13 0.0270(8) 0.0311(9) 0.0317(8) -0.0002(7) 0.0148(7) -0.0042(7)
C14 0.0381(9) 0.0277(9) 0.0253(8) 0.0054(7) 0.0124(7) 0.0055(7)
C15 0.0402(10) 0.0281(9) 0.0327(9) 0.0061(7) 0.0170(8) 0.0068(7)
C16 0.0570(12) 0.0407(11) 0.0458(11) 0.0077(9) 0.0325(10) 0.0099(9)
C17 0.0836(17) 0.0472(13) 0.0473(12) -0.0014(10) 0.0405(12) 0.0109(12)
C18 0.0760(16) 0.0408(12) 0.0397(11) -0.0086(9) 0.0219(11) 0.0020(11)
C19 0.0493(11) 0.0324(10) 0.0334(9) 0.0006(8) 0.0131(8) 0.0006(8)
C20 0.0343(9) 0.0294(9) 0.0316(9) 0.0021(7) 0.0146(7) -0.0052(7)
C21 0.0386(10) 0.0369(10) 0.0313(9) 0.0014(7) 0.0153(8) -0.0066(8)
C22 0.0277(9) 0.0533(12) 0.0322(9) 0.0056(8) 0.0118(7) -0.0036(8)
C23 0.0410(15) 0.326(7) 0.0662(19) 0.082(3) 0.0291(14) 0.063(3)
C24 0.180(4) 0.074(2) 0.082(2) -0.0293(16) 0.092(2) -0.074(2)
C25 0.0312(8) 0.0245(8) 0.0281(8) -0.0008(6) 0.0168(7) -0.0018(6)
C26 0.0339(9) 0.0312(9) 0.0377(9) 0.0062(7) 0.0178(8) 0.0060(7)
C27 0.0351(9) 0.0333(10) 0.0513(11) 0.0020(8) 0.0274(9) 0.0040(8)
C28 0.0441(10) 0.0275(9) 0.0390(9) -0.0019(7) 0.0279(8) -0.0012(7)
C29 0.0418(10) 0.0333(10) 0.0304(9) 0.0030(7) 0.0185(8) 0.0022(8)
C30 0.0298(8) 0.0336(9) 0.0309(8) 0.0009(7) 0.0155(7) 0.0030(7)
C31 0.0603(13) 0.0362(11) 0.0567(12) 0.0050(9) 0.0419(11) 0.0067(9)
C32 0.120(2) 0.0471(14) 0.0596(15) 0.0094(11) 0.0607(16) 0.0146(14)
Cl1A 0.1096(19) 0.0729(12) 0.0821(12) 0.0241(10) 0.0541(13) 0.0452(12)
Cl2A 0.0520(9) 0.0740(11) 0.0545(8) -0.0017(7) 0.0277(7) -0.0074(7)
Cl3A 0.0477(10) 0.0583(15) 0.0761(14) 0.0187(12) 0.0221(10) 0.0001(9)
Cl1 0.132(2) 0.0664(10) 0.0801(12) 0.0252(9) 0.0669(14) 0.0512(12)
Cl2 0.0982(18) 0.1090(19) 0.0867(13) -0.0408(13) 0.0403(13) -0.0531(15)
Cl3 0.0702(18) 0.108(3) 0.129(2) -0.023(2) 0.0515(16) -0.026(2)

loop_
_atom_type_symbol
_atom_type_description
_atom_type_scat_dispersion_real
_atom_type_scat_dispersion_imag
_atom_type_scat_source
C C 0.0033 0.0016 'International Tables Vol C Tables 4.2.6.8 and 6.1.1.4'
H H 0.0000 0.0000 'International Tables Vol C Tables 4.2.6.8 and 6.1.1.4'
Cl Cl 0.1484 0.1585 'International Tables Vol C Tables 4.2.6.8 and 6.1.1.4'
N N 0.0061 0.0033 'International Tables Vol C Tables 4.2.6.8 and 6.1.1.4'
S S 0.1246 0.1234 'International Tables Vol C Tables 4.2.6.8 and 6.1.1.4'

loop_
_geom_angle_atom_site_label_1
_geom_angle_atom_site_label_2
_geom_angle_atom_site_label_3
_geom_angle
C15 S1 C12 96.91(8)
C7 N1 C6 105.62(13)
C5 N2 C25 124.29(14)
C7 N2 C5 106.62(13)
C7 N2 C25 128.38(14)
C11 N3 C14 116.32(13)
C11 N3 C20 118.27(14)
C14 N3 C20 118.61(14)
H00A C00V H00B 109.5
H00A C00V H00C 109.5
H00B C00V H00C 109.5
C22 C00V H00A 109.5
C22 C00V H00B 109.5
C22 C00V H00C 109.5
C2 C1 H1 121.0
C2 C1 C6 117.94(16)
C6 C1 H1 121.0
C1 C2 H2 119.3
C1 C2 C3 121.31(17)
C3 C2 H2 119.3
C2 C3 H3 119.1
C4 C3 C2 121.81(18)
C4 C3 H3 119.1
C3 C4 H4 121.8
C3 C4 C5 116.31(16)
C5 C4 H4 121.8
N2 C5 C6 105.04(14)
C4 C5 N2 132.14(15)
C4 C5 C6 122.71(16)
N1 C6 C1 129.63(15)
N1 C6 C5 110.41(14)
C1 C6 C5 119.91(16)
N1 C7 N2 112.30(15)
N1 C7 C8 122.80(14)
N2 C7 C8 124.90(14)
C9 C8 C7 124.13(15)
C13 C8 C7 117.56(14)
C13 C8 C9 118.22(15)
C8 C9 H9 119.6
C10 C9 C8 120.75(15)
C10 C9 H9 119.6
C9 C10 H10 119.4
C9 C10 C11 121.11(15)
C11 C10 H10 119.4
C10 C11 N3 123.19(15)
C10 C11 C12 117.81(15)
C12 C11 N3 119.00(15)
C11 C12 S1 119.06(13)
C13 C12 S1 119.92(13)
C13 C12 C11 121.01(15)
C8 C13 H13 119.5
C12 C13 C8 121.04(15)
C12 C13 H13 119.5
C15 C14 N3 119.05(16)
C19 C14 N3 123.15(16)
C19 C14 C15 117.79(16)
C14 C15 S1 119.00(13)
C16 C15 S1 119.77(16)
C16 C15 C14 121.19(18)
C15 C16 H16 119.9
C17 C16 C15 120.2(2)
C17 C16 H16 119.9
C16 C17 H17 120.4
C18 C17 C16 119.23(19)
C18 C17 H17 120.4
C17 C18 H18 119.4
C17 C18 C19 121.3(2)
C19 C18 H18 119.4
C14 C19 H19 119.8
C18 C19 C14 120.3(2)
C18 C19 H19 119.8
N3 C20 H20A 109.3
N3 C20 H20B 109.3
N3 C20 C21 111.68(14)
H20A C20 H20B 107.9
C21 C20 H20A 109.3
C21 C20 H20B 109.3
C20 C21 H21A 108.5
C20 C21 H21B 108.5
C20 C21 C22 115.21(15)
H21A C21 H21B 107.5
C22 C21 H21A 108.5
C22 C21 H21B 108.5
C00V C22 C21 108.74(15)
C23 C22 C00V 107.7(2)
C23 C22 C21 110.7(2)
C23 C22 C24 111.1(3)
C24 C22 C00V 108.55(19)
C24 C22 C21 109.89(18)
C22 C23 H23A 109.5
C22 C23 H23B 109.5
C22 C23 H23C 109.5
H23A C23 H23B 109.5
H23A C23 H23C 109.5
H23B C23 H23C 109.5
C22 C24 H24A 109.5
C22 C24 H24B 109.5
C22 C24 H24C 109.5
H24A C24 H24B 109.5
H24A C24 H24C 109.5
H24B C24 H24C 109.5
C26 C25 N2 119.14(15)
C30 C25 N2 119.88(15)
C30 C25 C26 120.96(15)
C25 C26 H26 120.3
C27 C26 C25 119.34(17)
C27 C26 H26 120.3
C26 C27 H27 120.1
C26 C27 C28 119.72(16)
C28 C27 H27 120.1
C27 C28 C29 121.02(16)
C27 C28 C31 120.12(17)
C29 C28 C31 118.87(17)
C28 C29 H29 120.5
C30 C29 C28 119.05(17)
C30 C29 H29 120.5
C25 C30 H30 120.0
C29 C30 C25 119.91(16)
C29 C30 H30 120.0
N4 C31 C28 179.6(3)
Cl1A C32 H32 106.7
Cl1A C32 Cl2A 100.65(18)
Cl1A C32 Cl3A 129.5(2)
Cl2A C32 H32 106.7
Cl3A C32 H32 106.7
Cl3A C32 Cl2A 104.55(18)
Cl1 C32 H32A 112.2
Cl2 C32 H32A 112.2
Cl2 C32 Cl1 114.0(2)
Cl2 C32 Cl3 113.4(3)
Cl3 C32 H32A 112.2
Cl3 C32 Cl1 91.1(2)

loop_
_geom_bond_atom_site_label_1
_geom_bond_atom_site_label_2
_geom_bond_distance
S1 C12 1.7617(17)
S1 C15 1.758(2)
N1 C6 1.386(2)
N1 C7 1.317(2)
N2 C5 1.394(2)
N2 C7 1.386(2)
N2 C25 1.428(2)
N3 C11 1.412(2)
N3 C14 1.419(2)
N3 C20 1.471(2)
N4 C31 1.141(3)
C00V H00A 0.9800
C00V H00B 0.9800
C00V H00C 0.9800
C00V C22 1.521(3)
C1 H1 0.9500
C1 C2 1.374(3)
C1 C6 1.397(2)
C2 H2 0.9500
C2 C3 1.403(3)
C3 H3 0.9500
C3 C4 1.384(3)
C4 H4 0.9500
C4 C5 1.387(2)
C5 C6 1.400(2)
C7 C8 1.463(2)
C8 C9 1.397(2)
C8 C13 1.394(2)
C9 H9 0.9500
C9 C10 1.385(2)
C10 H10 0.9500
C10 C11 1.397(2)
C11 C12 1.401(2)
C12 C13 1.381(2)
C13 H13 0.9500
C14 C15 1.400(3)
C14 C19 1.395(3)
C15 C16 1.387(3)
C16 H16 0.9500
C16 C17 1.380(3)
C17 H17 0.9500
C17 C18 1.376(3)
C18 H18 0.9500
C18 C19 1.387(3)
C19 H19 0.9500
C20 H20A 0.9900
C20 H20B 0.9900
C20 C21 1.533(2)
C21 H21A 0.9900
C21 H21B 0.9900
C21 C22 1.534(2)
C22 C23 1.505(3)
C22 C24 1.516(4)
C23 H23A 0.9800
C23 H23B 0.9800
C23 H23C 0.9800
C24 H24A 0.9800
C24 H24B 0.9800
C24 H24C 0.9800
C25 C26 1.387(2)
C25 C30 1.384(2)
C26 H26 0.9500
C26 C27 1.383(2)
C27 H27 0.9500
C27 C28 1.385(3)
C28 C29 1.391(3)
C28 C31 1.446(2)
C29 H29 0.9500
C29 C30 1.383(2)
C30 H30 0.9500
C32 H32 1.0000
C32 H32A 1.0000
C32 Cl1A 1.728(3)
C32 Cl2A 1.969(4)
C32 Cl3A 1.807(5)
C32 Cl1 1.891(3)
C32 Cl2 1.538(4)
C32 Cl3 1.644(6)
